data_7212188
loop_
_publ_author_name
'Du, Zi-Yi'
'Sun, Yu-Hui'
'Zhang, Xiu-Zhi'
'Luo, Shu-Fen'
'Xie, Yong-Rong'
'Wan, Dong-Bei'

_publ_section_title
;
 Novel double-chained or double-layered metal diphosphonates: synergic
 coordination effect of two closely linked phosphonate moieties promoted
 by large metal ionic radius
;
_journal_issue 6
_journal_name_full CrystEngComm
_journal_page_first 1774
_journal_paper_doi 10.1039/b921440b
_journal_volume 12
_journal_year 2010
_chemical_formula_sum 'C6 H18 Ba2 N2 O12 P4'
_chemical_formula_weight 708.78
_chemical_name_systematic
;
?
;
_space_group_IT_number 2
_symmetry_cell_setting triclinic
_symmetry_space_group_name_Hall '-P 1'
_symmetry_space_group_name_H-M 'P -1'
_atom_sites_solution_hydrogens geom
_atom_sites_solution_primary direct
_atom_sites_solution_secondary difmap
_audit_creation_method SHELXL-97
_cell_angle_alpha 102.6940(10)
_cell_angle_beta 91.8520(10)
_cell_angle_gamma 90.5510(10)
_cell_formula_units_Z 2
_cell_length_a 8.9531(3)
_cell_length_b 9.1700(3)
_cell_length_c 10.6859(3)
_cell_measurement_temperature 296(2)
_cell_volume 855.30(5)
_computing_cell_refinement 'Bruker XSCANS'
_computing_data_collection 'Bruker XSCANS'
_computing_data_reduction 'Bruker SHELXTL'
_computing_molecular_graphics 'Bruker SHELXTL'
_computing_publication_material 'Bruker SHELXTL'
_computing_structure_refinement 'SHELXL-97 (Sheldrick, 1997)'
_computing_structure_solution 'SHELXS-97 (Sheldrick, 1990)'
_diffrn_ambient_temperature 296(2)
_diffrn_measured_fraction_theta_full 0.994
_diffrn_measured_fraction_theta_max 0.994
_diffrn_measurement_device_type 'Bruker P4'
_diffrn_measurement_method '\w scans'
_diffrn_radiation_monochromator graphite
_diffrn_radiation_source 'fine-focus sealed tube'
_diffrn_radiation_type MoK\a
_diffrn_radiation_wavelength 0.71073
_diffrn_reflns_av_R_equivalents 0.0191
_diffrn_reflns_av_sigmaI/netI 0.0208
_diffrn_reflns_limit_h_max 10
_diffrn_reflns_limit_h_min -11
_diffrn_reflns_limit_k_max 11
_diffrn_reflns_limit_k_min -11
_diffrn_reflns_limit_l_max 13
_diffrn_reflns_limit_l_min -13
_diffrn_reflns_number 9874
_diffrn_reflns_theta_full 25.99
_diffrn_reflns_theta_max 25.99
_diffrn_reflns_theta_min 1.95
_exptl_absorpt_coefficient_mu 5.016
_exptl_absorpt_correction_T_max 0.62
_exptl_absorpt_correction_T_min 0.40
_exptl_absorpt_correction_type multi-scan
_exptl_crystal_colour colourless
_exptl_crystal_density_diffrn 2.752
_exptl_crystal_density_method 'not measured'
_exptl_crystal_description column
_exptl_crystal_F_000 672
_exptl_crystal_size_max 0.400
_exptl_crystal_size_mid 0.160
_exptl_crystal_size_min 0.120
_refine_diff_density_max 1.190
_refine_diff_density_min -0.963
_refine_diff_density_rms 0.137
_refine_ls_extinction_method none
_refine_ls_goodness_of_fit_ref 1.067
_refine_ls_hydrogen_treatment constr
_refine_ls_matrix_type full
_refine_ls_number_parameters 235
_refine_ls_number_reflns 3334
_refine_ls_number_restraints 0
_refine_ls_restrained_S_all 1.067
_refine_ls_R_factor_all 0.0266
_refine_ls_R_factor_gt 0.0248
_refine_ls_shift/su_max 0.001
_refine_ls_shift/su_mean 0.000
_refine_ls_structure_factor_coef Fsqd
_refine_ls_weighting_details 'calc w=1/[\s^2^(Fo^2^)+(0.0361P)^2^+2.6112P] where P=(Fo^2^+2Fc^2^)/3'
_refine_ls_weighting_scheme calc
_refine_ls_wR_factor_gt 0.0683
_refine_ls_wR_factor_ref 0.0694
_reflns_number_gt 3093
_reflns_number_total 3334
_reflns_threshold_expression >2sigma(I)
_cod_data_source_file b921440b.txt
_cod_data_source_block 2
_cod_depositor_comments
;
The following automatic conversions were performed:

'_symmetry_cell_setting' value 'Triclinic' changed to 'triclinic'
according to /home/saulius/struct/CIF-dictionaries/cif_core.dic
dictionary named 'cif_core.dic' version 2.4.2 from
2011-04-26.

'_exptl_absorpt_correction_type' value 'multi scan'
changed to 'multi-scan' according to
/home/saulius/struct/CIF-dictionaries/cif_core.dic dictionary named
'cif_core.dic' version 2.4.2 from 2011-04-26.

Automatic conversion script
Id: cif_fix_values 1891 2012-01-12 08:04:46Z andrius 
;
_cod_original_sg_symbol_H-M P-1
_cod_database_code 7212188

loop_
_symmetry_equiv_pos_as_xyz
'x, y, z'
'-x, -y, -z'

loop_
_atom_site_label
_atom_site_type_symbol
_atom_site_fract_x
_atom_site_fract_y
_atom_site_fract_z
_atom_site_U_iso_or_equiv
_atom_site_adp_type
_atom_site_occupancy
_atom_site_symmetry_multiplicity
_atom_site_calc_flag
_atom_site_refinement_flags
Ba1 Ba 0.43092(2) 0.85897(2) 0.32111(2) 0.01336(9) Uani 1 1 d .
Ba2 Ba 0.04888(2) 1.14432(2) 0.18096(2) 0.01348(9) Uani 1 1 d .
P1 P 0.68898(11) 1.23247(11) 0.41056(9) 0.0156(2) Uani 1 1 d .
P2 P 0.35212(11) 1.28222(11) 0.41292(10) 0.0159(2) Uani 1 1 d .
P3 P 0.11073(12) 0.71547(11) 0.10391(9) 0.0162(2) Uani 1 1 d .
P4 P -0.22056(11) 0.77828(11) 0.07441(9) 0.0151(2) Uani 1 1 d .
N1 N 0.5078(4) 1.3024(4) 0.2020(3) 0.0243(8) Uani 1 1 d .
H11A H 0.4088 1.3149 0.1861 0.029 Uiso 1 1 calc R
N2 N -0.1100(4) 0.7064(4) 0.2963(3) 0.0228(7) Uani 1 1 d .
H22A H -0.2109 0.6980 0.3013 0.027 Uiso 1 1 calc R
C1 C 0.5287(5) 1.3266(4) 0.3469(4) 0.0176(8) Uani 1 1 d .
H1A H 0.5461 1.4342 0.3790 0.021 Uiso 1 1 calc R
C2 C 0.5445(6) 1.1498(5) 0.1273(4) 0.0276(10) Uani 1 1 d .
H2A H 0.5271 1.1449 0.0374 0.041 Uiso 1 1 calc R
H2B H 0.4824 1.0766 0.1534 0.041 Uiso 1 1 calc R
H2C H 0.6477 1.1299 0.1433 0.041 Uiso 1 1 calc R
C3 C 0.5885(6) 1.4185(5) 0.1521(4) 0.0309(10) Uani 1 1 d .
H3A H 0.5726 1.4005 0.0606 0.046 Uiso 1 1 calc R
H3B H 0.6935 1.4147 0.1723 0.046 Uiso 1 1 calc R
H3C H 0.5518 1.5153 0.1909 0.046 Uiso 1 1 calc R
C4 C -0.0795(5) 0.6797(4) 0.1543(4) 0.0185(8) Uani 1 1 d .
H4A H -0.0996 0.5729 0.1200 0.022 Uiso 1 1 calc R
C5 C -0.0463(6) 0.5873(5) 0.3534(4) 0.0290(10) Uani 1 1 d .
H5A H -0.0674 0.6066 0.4430 0.044 Uiso 1 1 calc R
H5B H 0.0599 0.5850 0.3436 0.044 Uiso 1 1 calc R
H5C H -0.0899 0.4926 0.3108 0.044 Uiso 1 1 calc R
C6 C -0.0678(5) 0.8579(5) 0.3734(4) 0.0253(9) Uani 1 1 d .
H6A H -0.0917 0.8645 0.4613 0.038 Uiso 1 1 calc R
H6B H -0.1220 0.9320 0.3405 0.038 Uiso 1 1 calc R
H6C H 0.0376 0.8748 0.3679 0.038 Uiso 1 1 calc R
O1 O 0.8207(3) 1.2345(3) 0.3281(3) 0.0259(7) Uani 1 1 d .
O2 O 0.6319(3) 1.0789(3) 0.4213(3) 0.0192(6) Uani 1 1 d .
O3 O 0.7118(3) 1.3288(3) 0.5474(3) 0.0204(6) Uani 1 1 d .
O4 O 0.2404(3) 1.3967(3) 0.3740(3) 0.0228(6) Uani 1 1 d .
H4B H 0.2697 1.4821 0.4062 0.034 Uiso 1 1 calc R
O5 O 0.3761(3) 1.3043(3) 0.5554(3) 0.0210(6) Uani 1 1 d .
O6 O 0.2973(3) 1.1300(3) 0.3400(3) 0.0221(6) Uani 1 1 d .
O7 O 0.0949(3) 0.6842(3) -0.0391(3) 0.0217(6) Uani 1 1 d .
O8 O 0.1678(3) 0.8673(3) 0.1735(3) 0.0217(6) Uani 1 1 d .
O9 O 0.2205(3) 0.6030(3) 0.1509(3) 0.0232(6) Uani 1 1 d .
H9A H 0.2052 0.5185 0.1071 0.035 Uiso 1 1 calc R
O10 O -0.2416(3) 0.6814(3) -0.0621(3) 0.0192(6) Uani 1 1 d .
O11 O -0.1522(3) 0.9289(3) 0.0682(3) 0.0195(6) Uani 1 1 d .
O12 O -0.3576(3) 0.7827(3) 0.1540(3) 0.0245(7) Uani 1 1 d .

loop_
_atom_site_aniso_label
_atom_site_aniso_U_11
_atom_site_aniso_U_22
_atom_site_aniso_U_33
_atom_site_aniso_U_23
_atom_site_aniso_U_13
_atom_site_aniso_U_12
Ba1 0.01576(13) 0.01215(13) 0.01267(13) 0.00364(9) 0.00133(8) 0.00152(9)
Ba2 0.01503(13) 0.01298(13) 0.01318(13) 0.00437(9) 0.00111(8) 0.00097(9)
P1 0.0175(5) 0.0142(5) 0.0146(5) 0.0015(4) 0.0039(4) -0.0023(4)
P2 0.0199(5) 0.0121(5) 0.0152(5) 0.0025(4) -0.0051(4) 0.0013(4)
P3 0.0206(5) 0.0125(5) 0.0146(5) 0.0020(4) -0.0040(4) 0.0015(4)
P4 0.0176(5) 0.0132(5) 0.0139(5) 0.0013(4) 0.0041(4) -0.0014(4)
N1 0.030(2) 0.0242(18) 0.0193(17) 0.0065(14) -0.0013(14) 0.0000(15)
N2 0.0250(19) 0.0241(18) 0.0205(18) 0.0072(14) 0.0014(14) -0.0002(15)
C1 0.025(2) 0.0153(19) 0.0119(18) 0.0019(15) 0.0000(15) -0.0039(16)
C2 0.042(3) 0.025(2) 0.013(2) -0.0001(17) -0.0011(18) 0.0059(19)
C3 0.041(3) 0.031(2) 0.025(2) 0.0131(19) 0.005(2) -0.005(2)
C4 0.030(2) 0.0136(18) 0.0123(18) 0.0032(14) -0.0012(15) -0.0002(16)
C5 0.036(3) 0.033(2) 0.023(2) 0.0147(19) 0.0041(18) 0.011(2)
C6 0.033(2) 0.023(2) 0.017(2) -0.0021(17) 0.0059(17) -0.0059(18)
O1 0.0251(16) 0.0282(16) 0.0249(16) 0.0057(13) 0.0094(12) -0.0018(13)
O2 0.0232(15) 0.0132(13) 0.0213(14) 0.0038(11) 0.0018(11) -0.0022(11)
O3 0.0269(16) 0.0156(13) 0.0167(14) -0.0002(11) 0.0006(11) -0.0061(11)
O4 0.0284(16) 0.0147(14) 0.0241(15) 0.0031(12) -0.0084(12) 0.0034(12)
O5 0.0224(15) 0.0226(15) 0.0173(14) 0.0031(11) -0.0028(11) 0.0037(12)
O6 0.0260(16) 0.0142(14) 0.0238(15) 0.0000(11) -0.0056(12) 0.0006(12)
O7 0.0245(16) 0.0234(15) 0.0169(14) 0.0038(12) -0.0020(11) 0.0054(12)
O8 0.0238(15) 0.0153(14) 0.0243(15) 0.0016(11) -0.0051(12) -0.0006(11)
O9 0.0308(17) 0.0159(14) 0.0217(15) 0.0028(12) -0.0090(12) 0.0043(12)
O10 0.0235(15) 0.0168(14) 0.0163(14) 0.0013(11) 0.0015(11) -0.0006(11)
O11 0.0220(15) 0.0143(14) 0.0223(15) 0.0044(11) 0.0020(11) -0.0008(11)
O12 0.0247(16) 0.0276(16) 0.0208(15) 0.0036(12) 0.0090(12) -0.0009(12)

loop_
_atom_type_symbol
_atom_type_description
_atom_type_scat_dispersion_real
_atom_type_scat_dispersion_imag
_atom_type_scat_source
C C 0.0033 0.0016 'International Tables Vol C Tables 4.2.6.8 and 6.1.1.4'
H H 0.0000 0.0000 'International Tables Vol C Tables 4.2.6.8 and 6.1.1.4'
Ba Ba -0.3244 2.2819 'International Tables Vol C Tables 4.2.6.8 and 6.1.1.4'
N N 0.0061 0.0033 'International Tables Vol C Tables 4.2.6.8 and 6.1.1.4'
O O 0.0106 0.0060 'International Tables Vol C Tables 4.2.6.8 and 6.1.1.4'
P P 0.1023 0.0942 'International Tables Vol C Tables 4.2.6.8 and 6.1.1.4'

loop_
_geom_angle_atom_site_label_1
_geom_angle_atom_site_label_2
_geom_angle_atom_site_label_3
_geom_angle
_geom_angle_site_symmetry_1
_geom_angle_site_symmetry_3
O12 Ba1 O2 81.49(9) 1_655 .
O12 Ba1 O6 118.90(9) 1_655 .
O2 Ba1 O6 70.99(9) . .
O12 Ba1 O2 144.69(9) 1_655 2_676
O2 Ba1 O2 77.71(9) . 2_676
O6 Ba1 O2 80.51(8) . 2_676
O12 Ba1 O3 126.16(9) 1_655 2_676
O2 Ba1 O3 126.53(8) . 2_676
O6 Ba1 O3 113.93(9) . 2_676
O2 Ba1 O3 53.09(8) 2_676 2_676
O12 Ba1 O5 77.14(9) 1_655 2_676
O2 Ba1 O5 81.38(9) . 2_676
O6 Ba1 O5 144.38(8) . 2_676
O2 Ba1 O5 71.80(8) 2_676 2_676
O3 Ba1 O5 65.75(9) 2_676 2_676
O12 Ba1 O8 105.42(9) 1_655 .
O2 Ba1 O8 130.04(8) . .
O6 Ba1 O8 62.39(9) . .
O2 Ba1 O8 109.82(9) 2_676 .
O3 Ba1 O8 89.66(9) 2_676 .
O5 Ba1 O8 148.56(8) 2_676 .
O12 Ba1 O9 88.95(9) 1_655 .
O2 Ba1 O9 168.87(8) . .
O6 Ba1 O9 109.32(8) . .
O2 Ba1 O9 113.41(8) 2_676 .
O3 Ba1 O9 64.02(8) 2_676 .
O5 Ba1 O9 102.12(8) 2_676 .
O8 Ba1 O9 47.39(8) . .
O12 Ba1 P1 138.88(7) 1_655 2_676
O2 Ba1 P1 100.91(6) . 2_676
O6 Ba1 P1 100.10(7) . 2_676
O2 Ba1 P1 26.54(6) 2_676 2_676
O3 Ba1 P1 26.92(6) 2_676 2_676
O5 Ba1 P1 62.95(6) 2_676 2_676
O8 Ba1 P1 103.81(6) . 2_676
O9 Ba1 P1 90.04(6) . 2_676
O12 Ba1 P3 97.44(7) 1_655 .
O2 Ba1 P3 150.55(6) . .
O6 Ba1 P3 84.31(6) . .
O2 Ba1 P3 114.56(6) 2_676 .
O3 Ba1 P3 77.73(6) 2_676 .
O5 Ba1 P3 127.33(6) 2_676 .
O8 Ba1 P3 22.03(6) . .
O9 Ba1 P3 25.40(5) . .
P1 Ba1 P3 98.96(2) 2_676 .
O12 Ba1 Ba1 115.83(7) 1_655 2_676
O2 Ba1 Ba1 39.36(6) . 2_676
O6 Ba1 Ba1 71.71(6) . 2_676
O2 Ba1 Ba1 38.35(6) 2_676 2_676
O3 Ba1 Ba1 89.32(6) 2_676 2_676
O5 Ba1 Ba1 72.67(6) 2_676 2_676
O8 Ba1 Ba1 128.94(6) . 2_676
O9 Ba1 Ba1 151.75(6) . 2_676
P1 Ba1 Ba1 62.578(18) 2_676 2_676
P3 Ba1 Ba1 145.355(18) . 2_676
O12 Ba1 Ba2 113.69(7) 1_655 .
O2 Ba1 Ba2 99.95(6) . .
O6 Ba1 Ba2 31.25(6) . .
O2 Ba1 Ba2 97.88(6) 2_676 .
O3 Ba1 Ba2 105.66(6) 2_676 .
O5 Ba1 Ba2 169.17(6) 2_676 .
O8 Ba1 Ba2 31.30(6) . .
O9 Ba1 Ba2 78.62(5) . .
P1 Ba1 Ba2 106.350(19) 2_676 .
P3 Ba1 Ba2 53.321(16) . .
Ba1 Ba1 Ba2 101.461(8) 2_676 .
O1 Ba2 O11 81.66(9) 1_455 .
O1 Ba2 O7 79.71(9) 1_455 2_575
O11 Ba2 O7 84.86(9) . 2_575
O1 Ba2 O8 119.89(9) 1_455 .
O11 Ba2 O8 70.37(8) . .
O7 Ba2 O8 144.20(9) 2_575 .
O1 Ba2 O6 107.95(9) 1_455 .
O11 Ba2 O6 130.28(8) . .
O7 Ba2 O6 144.33(9) 2_575 .
O8 Ba2 O6 62.59(9) . .
O1 Ba2 O11 146.58(9) 1_455 2_575
O11 Ba2 O11 79.16(9) . 2_575
O7 Ba2 O11 71.56(8) 2_575 2_575
O8 Ba2 O11 78.52(8) . 2_575
O6 Ba2 O11 105.34(9) . 2_575
O1 Ba2 O10 128.32(9) 1_455 2_575
O11 Ba2 O10 128.51(8) . 2_575
O7 Ba2 O10 65.49(9) 2_575 2_575
O8 Ba2 O10 110.39(9) . 2_575
O6 Ba2 O10 84.20(9) . 2_575
O11 Ba2 O10 52.54(8) 2_575 2_575
O1 Ba2 O4 86.19(9) 1_455 .
O11 Ba2 O4 166.04(8) . .
O7 Ba2 O4 99.74(8) 2_575 .
O8 Ba2 O4 110.54(8) . .
O6 Ba2 O4 47.98(8) . .
O11 Ba2 O4 114.78(8) 2_575 .
O10 Ba2 O4 64.91(8) 2_575 .
O1 Ba2 P4 140.04(7) 1_455 2_575
O11 Ba2 P4 102.21(6) . 2_575
O7 Ba2 P4 61.36(6) 2_575 2_575
O8 Ba2 P4 98.25(7) . 2_575
O6 Ba2 P4 99.55(7) . 2_575
O11 Ba2 P4 26.40(6) 2_575 2_575
O10 Ba2 P4 26.90(6) 2_575 2_575
O4 Ba2 P4 91.50(6) . 2_575
O1 Ba2 P2 98.74(7) 1_455 .
O11 Ba2 P2 151.20(6) . .
O7 Ba2 P2 123.71(6) 2_575 .
O8 Ba2 P2 85.06(6) . .
O6 Ba2 P2 22.50(6) . .
O11 Ba2 P2 111.17(6) 2_575 .
O10 Ba2 P2 73.47(6) 2_575 .
O4 Ba2 P2 25.49(5) . .
P4 Ba2 P2 95.80(2) 2_575 .
O1 Ba2 Ba2 117.17(7) 1_455 2_575
O11 Ba2 Ba2 40.27(6) . 2_575
O7 Ba2 Ba2 74.60(6) 2_575 2_575
O8 Ba2 Ba2 69.77(6) . 2_575
O6 Ba2 Ba2 125.97(6) . 2_575
O11 Ba2 Ba2 38.89(6) 2_575 2_575
O10 Ba2 Ba2 89.87(5) 2_575 2_575
O4 Ba2 Ba2 153.67(6) . 2_575
P4 Ba2 Ba2 62.981(17) 2_575 2_575
P2 Ba2 Ba2 142.930(18) . 2_575
O1 Ba2 Ba1 120.34(7) 1_455 .
O11 Ba2 Ba1 101.69(6) . .
O7 Ba2 Ba1 159.42(6) 2_575 .
O8 Ba2 Ba1 31.98(6) . .
O6 Ba2 Ba1 30.77(6) . .
O11 Ba2 Ba1 90.36(6) 2_575 .
O10 Ba2 Ba1 95.93(6) 2_575 .
O4 Ba2 Ba1 78.59(5) . .
P4 Ba2 Ba1 98.085(18) 2_575 .
P2 Ba2 Ba1 53.131(16) . .
Ba2 Ba2 Ba1 97.679(8) 2_575 .
O1 P1 O2 116.16(17) . .
O1 P1 O3 113.69(17) . .
O2 P1 O3 107.89(16) . .
O1 P1 C1 109.48(18) . .
O2 P1 C1 106.63(17) . .
O3 P1 C1 101.82(17) . .
O1 P1 Ba1 144.73(13) . 2_676
O2 P1 Ba1 54.17(11) . 2_676
O3 P1 Ba1 54.75(11) . 2_676
C1 P1 Ba1 105.67(12) . 2_676
O5 P2 O6 117.32(17) . .
O5 P2 O4 112.93(16) . .
O6 P2 O4 105.65(16) . .
O5 P2 C1 107.68(17) . .
O6 P2 C1 108.77(18) . .
O4 P2 C1 103.61(18) . .
O5 P2 Ba2 135.97(12) . .
O6 P2 Ba2 44.75(11) . .
O4 P2 Ba2 60.93(11) . .
C1 P2 Ba2 116.20(13) . .
O7 P3 O8 118.25(17) . .
O7 P3 O9 111.74(16) . .
O8 P3 O9 104.27(16) . .
O7 P3 C4 103.62(17) . .
O8 P3 C4 110.65(18) . .
O9 P3 C4 108.11(18) . .
O7 P3 Ba1 130.75(13) . .
O8 P3 Ba1 44.39(11) . .
O9 P3 Ba1 60.00(11) . .
C4 P3 Ba1 125.46(13) . .
O12 P4 O11 116.12(17) . .
O12 P4 O10 113.60(17) . .
O11 P4 O10 109.48(16) . .
O12 P4 C4 104.71(18) . .
O11 P4 C4 107.14(18) . .
O10 P4 C4 104.83(17) . .
O12 P4 Ba2 150.16(13) . 2_575
O11 P4 Ba2 54.66(11) . 2_575
O10 P4 Ba2 57.02(11) . 2_575
C4 P4 Ba2 105.11(13) . 2_575
C3 N1 C2 110.4(4) . .
C3 N1 C1 111.5(3) . .
C2 N1 C1 115.5(3) . .
C3 N1 H11A 106.3 . .
C2 N1 H11A 106.3 . .
C1 N1 H11A 106.3 . .
C5 N2 C6 111.8(4) . .
C5 N2 C4 111.1(3) . .
C6 N2 C4 115.4(3) . .
C5 N2 H22A 105.9 . .
C6 N2 H22A 105.9 . .
C4 N2 H22A 105.9 . .
N1 C1 P2 108.6(3) . .
N1 C1 P1 117.6(3) . .
P2 C1 P1 111.5(2) . .
N1 C1 H1A 106.1 . .
P2 C1 H1A 106.1 . .
P1 C1 H1A 106.1 . .
N1 C2 H2A 109.5 . .
N1 C2 H2B 109.5 . .
H2A C2 H2B 109.5 . .
N1 C2 H2C 109.5 . .
H2A C2 H2C 109.5 . .
H2B C2 H2C 109.5 . .
N1 C3 H3A 109.5 . .
N1 C3 H3B 109.5 . .
H3A C3 H3B 109.5 . .
N1 C3 H3C 109.5 . .
H3A C3 H3C 109.5 . .
H3B C3 H3C 109.5 . .
N2 C4 P3 119.3(3) . .
N2 C4 P4 109.2(3) . .
P3 C4 P4 110.7(2) . .
N2 C4 H4A 105.5 . .
P3 C4 H4A 105.5 . .
P4 C4 H4A 105.5 . .
N2 C5 H5A 109.5 . .
N2 C5 H5B 109.5 . .
H5A C5 H5B 109.5 . .
N2 C5 H5C 109.5 . .
H5A C5 H5C 109.5 . .
H5B C5 H5C 109.5 . .
N2 C6 H6A 109.5 . .
N2 C6 H6B 109.5 . .
H6A C6 H6B 109.5 . .
N2 C6 H6C 109.5 . .
H6A C6 H6C 109.5 . .
H6B C6 H6C 109.5 . .
P1 O1 Ba2 161.37(19) . 1_655
P1 O2 Ba1 143.55(17) . .
P1 O2 Ba1 99.29(13) . 2_676
Ba1 O2 Ba1 102.29(9) . 2_676
P1 O3 Ba1 98.33(13) . 2_676
P2 O4 Ba2 93.59(12) . .
P2 O4 H4B 109.5 . .
Ba2 O4 H4B 156.0 . .
P2 O5 Ba1 125.57(16) . 2_676
P2 O6 Ba1 128.66(16) . .
P2 O6 Ba2 112.75(14) . .
Ba1 O6 Ba2 117.98(10) . .
P3 O7 Ba2 126.39(16) . 2_575
P3 O8 Ba2 129.67(16) . .
P3 O8 Ba1 113.58(15) . .
Ba2 O8 Ba1 116.72(10) . .
P3 O9 Ba1 94.60(13) . .
P3 O9 H9A 109.5 . .
Ba1 O9 H9A 152.6 . .
P4 O10 Ba2 96.08(13) . 2_575
P4 O11 Ba2 144.59(17) . .
P4 O11 Ba2 98.95(13) . 2_575
Ba2 O11 Ba2 100.84(9) . 2_575
P4 O12 Ba1 165.28(18) . 1_455

loop_
_geom_bond_atom_site_label_1
_geom_bond_atom_site_label_2
_geom_bond_distance
_geom_bond_site_symmetry_2
Ba1 O12 2.638(3) 1_655
Ba1 O2 2.703(3) .
Ba1 O6 2.739(3) .
Ba1 O2 2.764(3) 2_676
Ba1 O3 2.776(3) 2_676
Ba1 O5 2.782(3) 2_676
Ba1 O8 2.803(3) .
Ba1 O9 3.191(3) .
Ba1 P1 3.3639(10) 2_676
Ba1 P3 3.6730(10) .
Ba1 Ba1 4.2573(4) 2_676
Ba1 Ba2 4.7278(3) .
Ba2 O1 2.646(3) 1_455
Ba2 O11 2.710(3) .
Ba2 O7 2.718(3) 2_575
Ba2 O8 2.750(3) .
Ba2 O6 2.777(3) .
Ba2 O11 2.790(3) 2_575
Ba2 O10 2.850(3) 2_575
Ba2 O4 3.186(3) .
Ba2 P4 3.3784(10) 2_575
Ba2 P2 3.6380(10) .
Ba2 Ba2 4.2387(4) 2_575
P1 O1 1.497(3) .
P1 O2 1.523(3) .
P1 O3 1.539(3) .
P1 C1 1.867(4) .
P1 Ba1 3.3639(10) 2_676
P2 O5 1.499(3) .
P2 O6 1.510(3) .
P2 O4 1.569(3) .
P2 C1 1.830(4) .
P3 O7 1.493(3) .
P3 O8 1.503(3) .
P3 O9 1.580(3) .
P3 C4 1.851(4) .
P4 O12 1.511(3) .
P4 O11 1.521(3) .
P4 O10 1.537(3) .
P4 C4 1.853(4) .
P4 Ba2 3.3785(10) 2_575
N1 C3 1.483(6) .
N1 C2 1.496(5) .
N1 C1 1.521(5) .
N1 H11A 0.9100 .
N2 C5 1.474(5) .
N2 C6 1.489(5) .
N2 C4 1.517(5) .
N2 H22A 0.9100 .
C1 H1A 0.9800 .
C2 H2A 0.9600 .
C2 H2B 0.9600 .
C2 H2C 0.9600 .
C3 H3A 0.9600 .
C3 H3B 0.9600 .
C3 H3C 0.9600 .
C4 H4A 0.9800 .
C5 H5A 0.9600 .
C5 H5B 0.9600 .
C5 H5C 0.9600 .
C6 H6A 0.9600 .
C6 H6B 0.9600 .
C6 H6C 0.9600 .
O1 Ba2 2.646(3) 1_655
O2 Ba1 2.763(3) 2_676
O3 Ba1 2.776(3) 2_676
O4 H4B 0.8200 .
O5 Ba1 2.782(3) 2_676
O7 Ba2 2.718(3) 2_575
O9 H9A 0.8200 .
O10 Ba2 2.850(3) 2_575
O11 Ba2 2.790(3) 2_575
O12 Ba1 2.638(3) 1_455
